data_1545746
loop_
_publ_author_name
'Maiti, Saikat'
'Achar, Tapas Kumar'
'Mal, Prasenjit'

_publ_section_title
;
 An Organic Intermolecular Dehydrogenative Annulation Reaction.
;
_journal_issue 8
_journal_name_full 'Organic letters'
_journal_page_first 2006
_journal_page_last 2009
_journal_paper_doi 10.1021/acs.orglett.7b00562
_journal_volume 19
_journal_year 2017
_chemical_formula_moiety 'C19 H13 Br N2 O5 S'
_chemical_formula_sum 'C19 H13 Br N2 O5 S'
_chemical_formula_weight 461.28
_space_group_crystal_system triclinic
_space_group_IT_number 2
_space_group_name_Hall '-P 1'
_space_group_name_H-M_alt 'P -1'
_symmetry_space_group_name_Hall '-P 1'
_symmetry_space_group_name_H-M 'P -1'
_atom_sites_solution_hydrogens geom
_audit_creation_date 2016-01-18
_audit_creation_method
;
Olex2 1.2-beta
(compiled 2015.11.10 svn.r3248 for OlexSys, GUI svn.r5133)
;
_cell_angle_alpha 103.152(9)
_cell_angle_beta 108.554(9)
_cell_angle_gamma 99.041(9)
_cell_formula_units_Z 4
_cell_length_a 10.752(2)
_cell_length_b 12.403(2)
_cell_length_c 14.821(2)
_cell_measurement_reflns_used 3168
_cell_measurement_temperature 100
_cell_measurement_theta_max 24.78
_cell_measurement_theta_min 2.66
_cell_volume 1767.3(5)
_computing_cell_refinement 'SAINT v7.68A (Bruker, 2009)'
_computing_data_reduction 'SAINT v7.68A (Bruker, 2009)'
_computing_molecular_graphics 'Olex2 (Dolomanov et al., 2009)'
_computing_publication_material 'Olex2 (Dolomanov et al., 2009)'
_computing_structure_refinement 'ShelXL (Sheldrick, 2015)'
_computing_structure_solution 'SIR2004 (Burla et al., 2007)'
_diffrn_ambient_temperature 100
_diffrn_measured_fraction_theta_full 0.995
_diffrn_measured_fraction_theta_max 0.995
_diffrn_measurement_device_type 'Bruker APEX-II CCD'
_diffrn_measurement_method '\f and \w scans'
_diffrn_radiation_monochromator graphite
_diffrn_radiation_type MoK\a
_diffrn_radiation_wavelength 0.71073
_diffrn_reflns_av_R_equivalents 0.0482
_diffrn_reflns_av_unetI/netI 0.0782
_diffrn_reflns_Laue_measured_fraction_full 0.995
_diffrn_reflns_Laue_measured_fraction_max 0.995
_diffrn_reflns_limit_h_max 12
_diffrn_reflns_limit_h_min -12
_diffrn_reflns_limit_k_max 14
_diffrn_reflns_limit_k_min -14
_diffrn_reflns_limit_l_max 17
_diffrn_reflns_limit_l_min -17
_diffrn_reflns_number 17141
_diffrn_reflns_point_group_measured_fraction_full 0.995
_diffrn_reflns_point_group_measured_fraction_max 0.995
_diffrn_reflns_theta_full 25.340
_diffrn_reflns_theta_max 25.340
_diffrn_reflns_theta_min 1.517
_diffrn_standards_number 0
_exptl_absorpt_coefficient_mu 2.481
_exptl_absorpt_correction_T_max 0.7452
_exptl_absorpt_correction_T_min 0.5918
_exptl_absorpt_correction_type multi-scan
_exptl_absorpt_process_details
;
SADABS-2008/1 (Bruker,2008) was used for absorption correction.
wR2(int) was 0.0790 before and 0.0514 after correction.
The Ratio of minimum to maximum transmission is 0.7941.
The \l/2 correction factor is 0.0015.
;
_exptl_crystal_colour colourless
_exptl_crystal_colour_primary colourless
_exptl_crystal_density_diffrn 1.734
_exptl_crystal_description needle
_exptl_crystal_F_000 928
_exptl_crystal_size_max 0.22
_exptl_crystal_size_mid 0.15
_exptl_crystal_size_min 0.11
_refine_diff_density_max 0.724
_refine_diff_density_min -0.482
_refine_diff_density_rms 0.097
_refine_ls_extinction_method none
_refine_ls_goodness_of_fit_ref 1.049
_refine_ls_hydrogen_treatment constr
_refine_ls_matrix_type full
_refine_ls_number_parameters 507
_refine_ls_number_reflns 6431
_refine_ls_number_restraints 0
_refine_ls_restrained_S_all 1.049
_refine_ls_R_factor_all 0.0882
_refine_ls_R_factor_gt 0.0480
_refine_ls_shift/su_max 0.001
_refine_ls_shift/su_mean 0.000
_refine_ls_structure_factor_coef Fsqd
_refine_ls_weighting_details 'w=1/[\s^2^(Fo^2^)+(0.0543P)^2^] where P=(Fo^2^+2Fc^2^)/3'
_refine_ls_weighting_scheme calc
_refine_ls_wR_factor_gt 0.1020
_refine_ls_wR_factor_ref 0.1236
_reflns_Friedel_coverage 0.000
_reflns_number_gt 4208
_reflns_number_total 6431
_reflns_threshold_expression 'I > 2\s(I)'
_cod_data_source_file ol7b00562_si_001.cif
_cod_data_source_block pmal_sm_2_217_0m
_cod_depositor_comments 'Adding full bibliography for 1545745--1545747.cif.'
_cod_original_cell_volume 1767.4(6)
_cod_database_code 1545746
_shelx_space_group_comment
;
The symmetry employed for this shelxl refinement is uniquely defined
by the following loop, which should always be used as a source of
symmetry information in preference to the above space-group names.
They are only intended as comments.
;
_olex2_refinement_description
;
1. Fixed Uiso
 At 1.2 times of:
  All C(H) groups
 At 1.5 times of:
  All C(H,H,H) groups
2.a Aromatic/amide H refined with riding coordinates:
 C12E(H12E), C2BP(H2BP), C2GS(H2GS), C4EN(H4EN), C8VK(H8VK), C8NN(H8NN),
 C02(H02), C03(H03), C06(H06), C08(H08), C1SE(H1SE), C1CK(H1CK), C2GK(H2GK),
 C2UT(H2UT), C4UO(H4UO), C4QQ(H4QQ), C7TK(H7TK), C37E(H37E), C38E(H38E),
 C39E(H39E)
2.b Idealised Me refined as rotating group:
 C05(H05A,H05B,H05C), C8ON(H8OA,H8OB,H8OC)
;
_shelx_shelxl_version_number 2014/7
_olex2_submission_special_instructions 'No special instructions were received'

loop_
_space_group_symop_operation_xyz
'x, y, z'
'-x, -y, -z'

loop_
_atom_site_label
_atom_site_type_symbol
_atom_site_fract_x
_atom_site_fract_y
_atom_site_fract_z
_atom_site_U_iso_or_equiv
_atom_site_adp_type
_atom_site_occupancy
_atom_site_site_symmetry_order
_atom_site_calc_flag
_atom_site_refinement_flags_posn
S00 S 0.67190(12) 0.19846(10) 0.11612(8) 0.0252(3) Uani 1 1 d .
Br1 Br 1.03290(5) 0.73993(4) 0.11160(3) 0.03522(17) Uani 1 1 d .
Br2 Br 0.49809(5) 0.25476(4) 0.39167(4) 0.03830(18) Uani 1 1 d .
N00E N 0.8813(4) 0.6508(3) 0.3708(2) 0.0228(9) Uani 1 1 d .
N01E N 0.6645(4) 0.3331(3) 0.1311(2) 0.0220(9) Uani 1 1 d .
O10E O 1.1946(3) 1.0598(3) 0.8621(2) 0.0386(9) Uani 1 1 d .
O11E O 0.6226(4) 0.0047(3) -0.3532(2) 0.0377(9) Uani 1 1 d .
O1AA O 0.5674(3) 0.1444(3) 0.1427(2) 0.0308(8) Uani 1 1 d .
O0AA O 0.9801(3) 0.8308(3) 0.3464(2) 0.0299(8) Uani 1 1 d .
C12E C 0.6580(5) 0.5785(4) 0.3876(3) 0.0259(11) Uani 1 1 d .
H12E H 0.6308 0.6481 0.3899 0.031 Uiso 1 1 calc R
O13E O 0.2117(3) 0.3566(3) 0.1395(2) 0.0341(8) Uani 1 1 d .
C0WU C 1.1997(5) 0.5757(4) 0.3569(3) 0.0238(11) Uani 1 1 d .
N1MB N 0.5330(4) 0.0243(3) -0.3227(3) 0.0324(10) Uani 1 1 d .
C2BP C 0.8459(5) 0.8678(4) 0.5572(3) 0.0291(12) Uani 1 1 d .
H2BP H 0.7516 0.8472 0.5187 0.035 Uiso 1 1 calc R
C2GS C 0.8915(5) 0.9153(4) 0.6589(3) 0.0305(12) Uani 1 1 d .
H2GS H 0.8296 0.9267 0.6917 0.037 Uiso 1 1 calc R
C3AH C 0.7144(5) 0.5163(4) 0.1241(3) 0.0227(11) Uani 1 1 d .
C4EN C 0.7387(4) 0.3732(4) 0.3818(3) 0.0241(11) Uani 1 1 d .
H4EN H 0.7643 0.3030 0.3788 0.029 Uiso 1 1 calc R
C6JK C 0.5501(5) 0.3786(4) 0.1312(3) 0.0233(11) Uani 1 1 d .
C8VK C 1.1656(5) 0.4627(4) 0.3596(3) 0.0256(11) Uani 1 1 d .
H8VK H 1.2270 0.4160 0.3560 0.031 Uiso 1 1 calc R
C8NN C 0.9638(5) 0.5090(4) 0.1098(3) 0.0267(11) Uani 1 1 d .
H8NN H 1.0491 0.5080 0.1040 0.032 Uiso 1 1 calc R
C00 C 0.5669(4) 0.0651(4) -0.2136(3) 0.0224(11) Uani 1 1 d .
C01 C 0.9372(4) 0.8504(4) 0.5117(3) 0.0232(11) Uani 1 1 d .
C02 C 1.0762(4) 0.8809(4) 0.5667(3) 0.0234(11) Uani 1 1 d .
H02 H 1.1383 0.8680 0.5344 0.028 Uiso 1 1 calc R
C03 C 0.4783(5) 0.1146(4) -0.1797(3) 0.0248(11) Uani 1 1 d .
H03 H 0.3972 0.1221 -0.2251 0.030 Uiso 1 1 calc R
C04 C 1.0294(5) 0.9460(4) 0.7123(3) 0.0235(11) Uani 1 1 d .
C05 C 0.1740(5) 0.2403(4) 0.1391(4) 0.0398(14) Uani 1 1 d .
H05A H 0.1731 0.1890 0.0777 0.060 Uiso 1 1 calc GR
H05B H 0.0837 0.2242 0.1424 0.060 Uiso 1 1 calc GR
H05C H 0.2396 0.2282 0.1968 0.060 Uiso 1 1 calc GR
C06 C 1.1227(5) 0.9304(4) 0.6691(3) 0.0258(11) Uani 1 1 d .
H06 H 1.2168 0.9529 0.7081 0.031 Uiso 1 1 calc R
N07 N 1.0777(4) 1.0021(3) 0.8209(3) 0.0305(10) Uani 1 1 d .
C08 C 0.6852(4) 0.0511(4) -0.1509(3) 0.0252(11) Uani 1 1 d .
H08 H 0.7432 0.0151 -0.1771 0.030 Uiso 1 1 calc R
C0UA C 0.7794(5) 0.5695(4) 0.3790(3) 0.0221(11) Uani 1 1 d .
C0LV C 0.3365(5) 0.3940(4) 0.1355(3) 0.0265(11) Uani 1 1 d .
C1SE C 0.8865(4) 0.4122(4) 0.1147(3) 0.0241(11) Uani 1 1 d .
H1SE H 0.9173 0.3443 0.1126 0.029 Uiso 1 1 calc R
C1CK C 0.4283(5) 0.3269(4) 0.1346(3) 0.0268(11) Uani 1 1 d .
H1CK H 0.4087 0.2501 0.1363 0.032 Uiso 1 1 calc R
C2GK C 0.5757(5) 0.4843(4) 0.3930(3) 0.0271(12) Uani 1 1 d .
H2GK H 0.4912 0.4887 0.3992 0.033 Uiso 1 1 calc R
C2UT C 0.3661(5) 0.5079(4) 0.1343(3) 0.0266(11) Uani 1 1 d .
H2UT H 0.3014 0.5518 0.1359 0.032 Uiso 1 1 calc R
C4TO C 0.6172(5) 0.3834(4) 0.3894(3) 0.0271(11) Uani 1 1 d .
C4UO C 0.7175(4) 0.0905(4) -0.0497(3) 0.0262(11) Uani 1 1 d .
H4UO H 0.7985 0.0822 -0.0047 0.031 Uiso 1 1 calc R
C4QQ C 0.5098(4) 0.1530(4) -0.0784(3) 0.0258(11) Uani 1 1 d .
H4QQ H 0.4498 0.1865 -0.0527 0.031 Uiso 1 1 calc R
C5QF C 0.9180(5) 0.6079(4) 0.1133(3) 0.0253(11) Uani 1 1 d .
C7TK C 1.0464(4) 0.4187(4) 0.3672(3) 0.0245(11) Uani 1 1 d .
H7TK H 1.0248 0.3424 0.3696 0.029 Uiso 1 1 calc R
C8ON C 1.3578(5) 0.7213(4) 0.3400(4) 0.0417(14) Uani 1 1 d .
H8OA H 1.2877 0.7298 0.2826 0.063 Uiso 1 1 calc GR
H8OB H 1.4448 0.7333 0.3310 0.063 Uiso 1 1 calc GR
H8OC H 1.3652 0.7780 0.4008 0.063 Uiso 1 1 calc GR
C8IQ C 0.6305(4) 0.1421(4) -0.0142(3) 0.0223(11) Uani 1 1 d .
O30E O 0.9996(3) 0.9873(3) 0.8639(2) 0.0347(9) Uani 1 1 d .
C31E C 0.5814(4) 0.4912(4) 0.1287(3) 0.0211(11) Uani 1 1 d .
C32E C 0.9562(4) 0.4881(4) 0.3716(3) 0.0199(10) Uani 1 1 d .
C33E C 0.8236(4) 0.4679(4) 0.3786(3) 0.0231(11) Uani 1 1 d .
C34E C 0.7630(4) 0.4170(4) 0.1229(3) 0.0209(10) Uani 1 1 d .
C35E C 0.9916(4) 0.6000(4) 0.3686(3) 0.0223(11) Uani 1 1 d .
O36E O 0.4154(4) 0.0119(3) -0.3772(2) 0.0461(10) Uani 1 1 d .
C37E C 0.7950(4) 0.6140(4) 0.1206(3) 0.0253(11) Uani 1 1 d .
H37E H 0.7656 0.6826 0.1233 0.030 Uiso 1 1 calc R
C38E C 1.1125(5) 0.6471(4) 0.3613(3) 0.0256(11) Uani 1 1 d .
H38E H 1.1345 0.7236 0.3594 0.031 Uiso 1 1 calc R
C39E C 0.4865(4) 0.5558(4) 0.1309(3) 0.0247(11) Uani 1 1 d .
H39E H 0.5060 0.6329 0.1300 0.030 Uiso 1 1 calc R
S1 S 0.88089(12) 0.78585(10) 0.38183(8) 0.0246(3) Uani 1 1 d .
O2 O 0.7436(3) 0.7898(3) 0.3388(2) 0.0305(8) Uani 1 1 d .
O2AA O 1.3221(3) 0.6091(3) 0.3482(2) 0.0351(8) Uani 1 1 d .
O1 O 0.8090(3) 0.1983(3) 0.1649(2) 0.0312(8) Uani 1 1 d .

loop_
_atom_site_aniso_label
_atom_site_aniso_U_11
_atom_site_aniso_U_22
_atom_site_aniso_U_33
_atom_site_aniso_U_23
_atom_site_aniso_U_13
_atom_site_aniso_U_12
S00 0.0344(7) 0.0207(7) 0.0237(6) 0.0100(5) 0.0111(5) 0.0097(6)
Br1 0.0390(3) 0.0327(3) 0.0352(3) 0.0138(2) 0.0163(2) 0.0013(2)
Br2 0.0403(3) 0.0338(3) 0.0397(3) 0.0130(2) 0.0152(2) 0.0019(3)
N00E 0.028(2) 0.020(2) 0.024(2) 0.0066(17) 0.0118(17) 0.0109(18)
N01E 0.026(2) 0.020(2) 0.023(2) 0.0082(17) 0.0118(17) 0.0077(18)
O10E 0.036(2) 0.035(2) 0.0340(19) 0.0015(16) 0.0073(16) 0.0046(18)
O11E 0.045(2) 0.040(2) 0.035(2) 0.0099(16) 0.0236(17) 0.0120(18)
O1AA 0.041(2) 0.0248(19) 0.0371(19) 0.0177(15) 0.0225(16) 0.0076(16)
O0AA 0.041(2) 0.031(2) 0.0290(17) 0.0183(15) 0.0179(15) 0.0156(16)
C12E 0.030(3) 0.024(3) 0.025(3) 0.009(2) 0.007(2) 0.015(2)
O13E 0.0274(19) 0.032(2) 0.048(2) 0.0164(17) 0.0169(16) 0.0075(16)
C0WU 0.026(3) 0.029(3) 0.021(2) 0.011(2) 0.011(2) 0.011(2)
N1MB 0.040(3) 0.024(2) 0.029(2) 0.0068(19) 0.009(2) 0.007(2)
C2BP 0.026(3) 0.031(3) 0.029(3) 0.010(2) 0.007(2) 0.007(2)
C2GS 0.034(3) 0.030(3) 0.034(3) 0.007(2) 0.021(2) 0.011(2)
C3AH 0.030(3) 0.023(3) 0.015(2) 0.006(2) 0.0077(19) 0.008(2)
C4EN 0.032(3) 0.020(3) 0.022(2) 0.007(2) 0.009(2) 0.010(2)
C6JK 0.029(3) 0.030(3) 0.015(2) 0.008(2) 0.0097(19) 0.011(2)
C8VK 0.027(3) 0.029(3) 0.024(2) 0.010(2) 0.008(2) 0.018(2)
C8NN 0.022(3) 0.036(3) 0.025(2) 0.010(2) 0.011(2) 0.009(2)
C00 0.030(3) 0.016(3) 0.022(2) 0.0060(19) 0.011(2) 0.001(2)
C01 0.031(3) 0.018(3) 0.024(2) 0.010(2) 0.010(2) 0.009(2)
C02 0.027(3) 0.019(3) 0.028(3) 0.008(2) 0.013(2) 0.009(2)
C03 0.025(3) 0.017(3) 0.031(3) 0.011(2) 0.006(2) 0.006(2)
C04 0.030(3) 0.020(3) 0.022(2) 0.006(2) 0.009(2) 0.010(2)
C05 0.034(3) 0.038(3) 0.056(3) 0.026(3) 0.021(3) 0.005(3)
C06 0.026(3) 0.020(3) 0.031(3) 0.008(2) 0.009(2) 0.008(2)
N07 0.040(3) 0.021(2) 0.028(2) 0.0047(19) 0.011(2) 0.010(2)
C08 0.025(3) 0.023(3) 0.028(3) 0.007(2) 0.012(2) 0.005(2)
C0UA 0.028(3) 0.017(3) 0.023(2) 0.008(2) 0.009(2) 0.006(2)
C0LV 0.024(3) 0.031(3) 0.026(3) 0.010(2) 0.011(2) 0.006(2)
C1SE 0.032(3) 0.022(3) 0.017(2) 0.005(2) 0.009(2) 0.005(2)
C1CK 0.032(3) 0.024(3) 0.027(3) 0.013(2) 0.011(2) 0.010(2)
C2GK 0.026(3) 0.034(3) 0.023(2) 0.011(2) 0.005(2) 0.013(2)
C2UT 0.027(3) 0.028(3) 0.028(3) 0.008(2) 0.010(2) 0.012(2)
C4TO 0.031(3) 0.027(3) 0.022(2) 0.007(2) 0.009(2) 0.006(2)
C4UO 0.024(3) 0.026(3) 0.030(3) 0.011(2) 0.010(2) 0.007(2)
C4QQ 0.026(3) 0.018(3) 0.032(3) 0.006(2) 0.011(2) 0.005(2)
C5QF 0.030(3) 0.029(3) 0.020(2) 0.010(2) 0.013(2) 0.004(2)
C7TK 0.030(3) 0.019(3) 0.025(2) 0.012(2) 0.006(2) 0.009(2)
C8ON 0.035(3) 0.050(4) 0.053(3) 0.031(3) 0.018(3) 0.016(3)
C8IQ 0.025(3) 0.015(3) 0.027(3) 0.008(2) 0.011(2) 0.003(2)
O30E 0.047(2) 0.033(2) 0.0287(19) 0.0070(16) 0.0226(17) 0.0072(18)
C31E 0.025(3) 0.023(3) 0.018(2) 0.007(2) 0.0100(19) 0.007(2)
C32E 0.024(3) 0.021(3) 0.018(2) 0.0070(19) 0.0089(19) 0.011(2)
C33E 0.028(3) 0.026(3) 0.013(2) 0.005(2) 0.0033(19) 0.011(2)
C34E 0.023(3) 0.024(3) 0.016(2) 0.007(2) 0.0067(19) 0.005(2)
C35E 0.026(3) 0.023(3) 0.018(2) 0.007(2) 0.0056(19) 0.010(2)
O36E 0.045(2) 0.057(3) 0.027(2) 0.0049(17) 0.0017(18) 0.023(2)
C37E 0.032(3) 0.026(3) 0.019(2) 0.009(2) 0.007(2) 0.011(2)
C38E 0.033(3) 0.026(3) 0.021(2) 0.009(2) 0.010(2) 0.009(2)
C39E 0.027(3) 0.022(3) 0.025(2) 0.010(2) 0.005(2) 0.009(2)
S1 0.0320(7) 0.0222(7) 0.0234(6) 0.0115(5) 0.0092(5) 0.0122(6)
O2 0.033(2) 0.0251(19) 0.0319(18) 0.0093(15) 0.0062(15) 0.0154(16)
O2AA 0.033(2) 0.039(2) 0.042(2) 0.0192(17) 0.0178(16) 0.0161(17)
O1 0.032(2) 0.029(2) 0.0300(18) 0.0104(15) 0.0056(15) 0.0124(16)

loop_
_atom_type_symbol
_atom_type_description
_atom_type_scat_dispersion_real
_atom_type_scat_dispersion_imag
_atom_type_scat_source
C C 0.0033 0.0016 'International Tables Vol C Tables 4.2.6.8 and 6.1.1.4'
H H 0.0000 0.0000 'International Tables Vol C Tables 4.2.6.8 and 6.1.1.4'
Br Br -0.2901 2.4595 'International Tables Vol C Tables 4.2.6.8 and 6.1.1.4'
N N 0.0061 0.0033 'International Tables Vol C Tables 4.2.6.8 and 6.1.1.4'
O O 0.0106 0.0060 'International Tables Vol C Tables 4.2.6.8 and 6.1.1.4'
S S 0.1246 0.1234 'International Tables Vol C Tables 4.2.6.8 and 6.1.1.4'

loop_
_geom_angle_atom_site_label_1
_geom_angle_atom_site_label_2
_geom_angle_atom_site_label_3
_geom_angle
N01E S00 C8IQ 103.77(18)
O1AA S00 N01E 106.86(19)
O1AA S00 C8IQ 109.11(19)
O1 S00 N01E 107.55(18)
O1 S00 O1AA 120.60(19)
O1 S00 C8IQ 107.7(2)
C0UA N00E C35E 108.1(3)
C0UA N00E S1 124.6(3)
C35E N00E S1 126.5(3)
C6JK N01E S00 127.1(3)
C34E N01E S00 123.1(3)
C34E N01E C6JK 108.4(4)
C0UA C12E H12E 120.6
C0UA C12E C2GK 118.7(4)
C2GK C12E H12E 120.6
C0LV O13E C05 117.3(4)
C38E C0WU C8VK 121.4(4)
O2AA C0WU C8VK 115.5(4)
O2AA C0WU C38E 123.1(4)
O11E N1MB C00 118.6(4)
O11E N1MB O36E 123.8(4)
O36E N1MB C00 117.6(4)
C2GS C2BP H2BP 120.1
C01 C2BP H2BP 120.1
C01 C2BP C2GS 119.8(4)
C2BP C2GS H2GS 120.8
C2BP C2GS C04 118.5(4)
C04 C2GS H2GS 120.8
C34E C3AH C31E 107.6(4)
C37E C3AH C31E 132.9(4)
C37E C3AH C34E 119.5(4)
C4TO C4EN H4EN 120.8
C4TO C4EN C33E 118.5(4)
C33E C4EN H4EN 120.8
C1CK C6JK N01E 129.2(4)
C1CK C6JK C31E 123.1(4)
C31E C6JK N01E 107.6(4)
C0WU C8VK H8VK 119.3
C7TK C8VK C0WU 121.3(4)
C7TK C8VK H8VK 119.3
C1SE C8NN H8NN 119.7
C1SE C8NN C5QF 120.6(4)
C5QF C8NN H8NN 119.7
C03 C00 N1MB 118.3(4)
C03 C00 C08 123.0(4)
C08 C00 N1MB 118.7(4)
C2BP C01 C02 121.1(4)
C2BP C01 S1 120.6(3)
C02 C01 S1 118.3(3)
C01 C02 H02 120.4
C06 C02 C01 119.3(4)
C06 C02 H02 120.4
C00 C03 H03 120.8
C00 C03 C4QQ 118.4(4)
C4QQ C03 H03 120.8
C2GS C04 N07 118.1(4)
C06 C04 C2GS 123.1(4)
C06 C04 N07 118.8(4)
O13E C05 H05A 109.5
O13E C05 H05B 109.5
O13E C05 H05C 109.5
H05A C05 H05B 109.5
H05A C05 H05C 109.5
H05B C05 H05C 109.5
C02 C06 H06 120.9
C04 C06 C02 118.2(4)
C04 C06 H06 120.9
O10E N07 C04 117.5(4)
O30E N07 O10E 124.1(4)
O30E N07 C04 118.4(4)
C00 C08 H08 120.7
C4UO C08 C00 118.7(4)
C4UO C08 H08 120.7
C12E C0UA N00E 130.5(4)
C12E C0UA C33E 121.5(4)
C33E C0UA N00E 108.0(4)
O13E C0LV C1CK 123.6(4)
O13E C0LV C2UT 114.4(4)
C1CK C0LV C2UT 122.0(4)
C8NN C1SE H1SE 121.0
C8NN C1SE C34E 117.9(4)
C34E C1SE H1SE 121.0
C6JK C1CK C0LV 116.0(4)
C6JK C1CK H1CK 122.0
C0LV C1CK H1CK 122.0
C12E C2GK H2GK 120.1
C12E C2GK C4TO 119.7(4)
C4TO C2GK H2GK 120.1
C0LV C2UT H2UT 119.8
C39E C2UT C0LV 120.4(5)
C39E C2UT H2UT 119.8
C4EN C4TO Br2 119.3(4)
C4EN C4TO C2GK 122.4(4)
C2GK C4TO Br2 118.3(4)
C08 C4UO H4UO 120.5
C08 C4UO C8IQ 119.1(4)
C8IQ C4UO H4UO 120.5
C03 C4QQ H4QQ 120.4
C03 C4QQ C8IQ 119.2(4)
C8IQ C4QQ H4QQ 120.4
C8NN C5QF Br1 118.3(4)
C37E C5QF Br1 119.4(4)
C37E C5QF C8NN 122.3(4)
C8VK C7TK H7TK 120.6
C8VK C7TK C32E 118.8(4)
C32E C7TK H7TK 120.6
H8OA C8ON H8OB 109.5
H8OA C8ON H8OC 109.5
H8OB C8ON H8OC 109.5
O2AA C8ON H8OA 109.5
O2AA C8ON H8OB 109.5
O2AA C8ON H8OC 109.5
C4UO C8IQ S00 120.3(3)
C4UO C8IQ C4QQ 121.6(4)
C4QQ C8IQ S00 118.1(4)
C6JK C31E C3AH 108.4(4)
C6JK C31E C39E 118.8(4)
C39E C31E C3AH 132.8(4)
C7TK C32E C33E 132.5(4)
C35E C32E C7TK 119.1(4)
C35E C32E C33E 108.4(4)
C4EN C33E C0UA 119.1(4)
C4EN C33E C32E 133.4(4)
C0UA C33E C32E 107.4(4)
C3AH C34E N01E 107.8(4)
C1SE C34E N01E 130.4(4)
C1SE C34E C3AH 121.7(4)
C32E C35E N00E 108.0(4)
C38E C35E N00E 128.5(4)
C38E C35E C32E 123.4(4)
C3AH C37E H37E 121.0
C5QF C37E C3AH 118.0(4)
C5QF C37E H37E 121.0
C0WU C38E H38E 122.0
C35E C38E C0WU 116.0(4)
C35E C38E H38E 122.0
C2UT C39E C31E 119.7(4)
C2UT C39E H39E 120.2
C31E C39E H39E 120.2
N00E S1 C01 103.97(19)
O0AA S1 N00E 107.01(19)
O0AA S1 C01 108.7(2)
O2 S1 N00E 107.10(18)
O2 S1 O0AA 120.73(18)
O2 S1 C01 108.1(2)
C0WU O2AA C8ON 117.4(4)

loop_
_geom_bond_atom_site_label_1
_geom_bond_atom_site_label_2
_geom_bond_distance
S00 N01E 1.651(4)
S00 O1AA 1.425(3)
S00 C8IQ 1.777(4)
S00 O1 1.421(3)
Br1 C5QF 1.901(5)
Br2 C4TO 1.896(5)
N00E C0UA 1.423(5)
N00E C35E 1.434(5)
N00E S1 1.646(4)
N01E C6JK 1.432(5)
N01E C34E 1.418(5)
O10E N07 1.223(5)
O11E N1MB 1.222(5)
O0AA S1 1.424(3)
C12E H12E 0.9500
C12E C0UA 1.371(6)
C12E C2GK 1.384(6)
O13E C05 1.433(5)
O13E C0LV 1.374(5)
C0WU C8VK 1.405(6)
C0WU C38E 1.394(6)
C0WU O2AA 1.372(5)
N1MB C00 1.482(5)
N1MB O36E 1.228(5)
C2BP H2BP 0.9500
C2BP C2GS 1.376(6)
C2BP C01 1.375(6)
C2GS H2GS 0.9500
C2GS C04 1.381(6)
C3AH C31E 1.443(6)
C3AH C34E 1.410(6)
C3AH C37E 1.395(6)
C4EN H4EN 0.9500
C4EN C4TO 1.369(6)
C4EN C33E 1.390(6)
C6JK C1CK 1.387(6)
C6JK C31E 1.396(6)
C8VK H8VK 0.9500
C8VK C7TK 1.362(6)
C8NN H8NN 0.9500
C8NN C1SE 1.380(6)
C8NN C5QF 1.387(6)
C00 C03 1.373(6)
C00 C08 1.379(6)
C01 C02 1.395(6)
C01 S1 1.765(4)
C02 H02 0.9500
C02 C06 1.388(5)
C03 H03 0.9500
C03 C4QQ 1.377(6)
C04 C06 1.367(6)
C04 N07 1.479(5)
C05 H05A 0.9800
C05 H05B 0.9800
C05 H05C 0.9800
C06 H06 0.9500
N07 O30E 1.221(5)
C08 H08 0.9500
C08 C4UO 1.376(6)
C0UA C33E 1.414(6)
C0LV C1CK 1.389(6)
C0LV C2UT 1.404(6)
C1SE H1SE 0.9500
C1SE C34E 1.380(6)
C1CK H1CK 0.9500
C2GK H2GK 0.9500
C2GK C4TO 1.389(6)
C2UT H2UT 0.9500
C2UT C39E 1.358(6)
C4UO H4UO 0.9500
C4UO C8IQ 1.383(6)
C4QQ H4QQ 0.9500
C4QQ C8IQ 1.391(6)
C5QF C37E 1.374(6)
C7TK H7TK 0.9500
C7TK C32E 1.401(6)
C8ON H8OA 0.9800
C8ON H8OB 0.9800
C8ON H8OC 0.9800
C8ON O2AA 1.428(6)
C31E C39E 1.397(6)
C32E C33E 1.449(6)
C32E C35E 1.394(6)
C35E C38E 1.387(6)
C37E H37E 0.9500
C38E H38E 0.9500
C39E H39E 0.9500
S1 O2 1.423(3)

loop_
_geom_torsion_atom_site_label_1
_geom_torsion_atom_site_label_2
_geom_torsion_atom_site_label_3
_geom_torsion_atom_site_label_4
_geom_torsion
S00 N01E C6JK C1CK 11.1(6)
S00 N01E C6JK C31E -169.8(3)
S00 N01E C34E C3AH 170.8(3)
S00 N01E C34E C1SE -9.1(6)
Br1 C5QF C37E C3AH -178.5(3)
N00E C0UA C33E C4EN -177.4(3)
N00E C0UA C33E C32E 0.8(4)
N00E C35E C38E C0WU -177.5(4)
N01E S00 C8IQ C4UO 124.6(4)
N01E S00 C8IQ C4QQ -54.6(4)
N01E C6JK C1CK C0LV 178.9(4)
N01E C6JK C31E C3AH 1.6(4)
N01E C6JK C31E C39E -178.4(3)
O11E N1MB C00 C03 163.5(4)
O11E N1MB C00 C08 -16.9(6)
O1AA S00 N01E C6JK -22.7(4)
O1AA S00 N01E C34E 172.5(3)
O1AA S00 C8IQ C4UO -121.7(4)
O1AA S00 C8IQ C4QQ 59.0(4)
C12E C0UA C33E C4EN 3.5(6)
C12E C0UA C33E C32E -178.3(4)
C12E C2GK C4TO Br2 -177.5(3)
C12E C2GK C4TO C4EN 0.8(6)
O13E C0LV C1CK C6JK -179.5(4)
O13E C0LV C2UT C39E 179.7(4)
C0WU C8VK C7TK C32E 0.6(6)
N1MB C00 C03 C4QQ -179.7(4)
N1MB C00 C08 C4UO 179.1(4)
C2BP C2GS C04 C06 -0.6(7)
C2BP C2GS C04 N07 177.1(4)
C2BP C01 C02 C06 -0.4(7)
C2BP C01 S1 N00E -97.4(4)
C2BP C01 S1 O0AA 148.9(4)
C2BP C01 S1 O2 16.2(4)
C2GS C2BP C01 C02 -0.5(7)
C2GS C2BP C01 S1 178.2(3)
C2GS C04 C06 C02 -0.3(7)
C2GS C04 N07 O10E -157.8(4)
C2GS C04 N07 O30E 22.9(6)
C3AH C31E C39E C2UT 179.3(4)
C6JK N01E C34E C3AH 3.5(4)
C6JK N01E C34E C1SE -176.4(4)
C6JK C31E C39E C2UT -0.7(6)
C8VK C0WU C38E C35E 0.1(6)
C8VK C0WU O2AA C8ON 176.9(4)
C8VK C7TK C32E C33E 179.3(4)
C8VK C7TK C32E C35E -0.5(6)
C8NN C1SE C34E N01E -178.7(4)
C8NN C1SE C34E C3AH 1.3(6)
C8NN C5QF C37E C3AH -0.4(6)
C00 C03 C4QQ C8IQ 1.0(6)
C00 C08 C4UO C8IQ 0.2(6)
C01 C2BP C2GS C04 1.1(7)
C01 C02 C06 C04 0.9(6)
C02 C01 S1 N00E 81.3(4)
C02 C01 S1 O0AA -32.4(4)
C02 C01 S1 O2 -165.1(3)
C03 C00 C08 C4UO -1.3(7)
C03 C4QQ C8IQ S00 177.2(3)
C03 C4QQ C8IQ C4UO -2.1(6)
C05 O13E C0LV C1CK -2.4(6)
C05 O13E C0LV C2UT 178.9(4)
C06 C04 N07 O10E 20.0(6)
C06 C04 N07 O30E -159.3(4)
N07 C04 C06 C02 -178.0(4)
C08 C00 C03 C4QQ 0.7(7)
C08 C4UO C8IQ S00 -177.8(3)
C08 C4UO C8IQ C4QQ 1.5(7)
C0UA N00E C35E C32E 2.2(4)
C0UA N00E C35E C38E 180.0(4)
C0UA N00E S1 O0AA -166.7(3)
C0UA N00E S1 C01 78.3(4)
C0UA N00E S1 O2 -36.0(4)
C0UA C12E C2GK C4TO -0.1(6)
C0LV C2UT C39E C31E -0.1(6)
C1SE C8NN C5QF Br1 177.5(3)
C1SE C8NN C5QF C37E -0.6(6)
C1CK C6JK C31E C3AH -179.3(4)
C1CK C6JK C31E C39E 0.7(6)
C1CK C0LV C2UT C39E 0.9(7)
C2GK C12E C0UA N00E 179.1(4)
C2GK C12E C0UA C33E -2.0(6)
C2UT C0LV C1CK C6JK -0.9(6)
C4TO C4EN C33E C0UA -2.7(6)
C4TO C4EN C33E C32E 179.6(4)
C5QF C8NN C1SE C34E 0.2(6)
C7TK C32E C33E C4EN -1.3(8)
C7TK C32E C33E C0UA -179.2(4)
C7TK C32E C35E N00E 178.1(3)
C7TK C32E C35E C38E 0.2(6)
C8IQ S00 N01E C6JK 92.5(4)
C8IQ S00 N01E C34E -72.3(3)
C31E C3AH C34E N01E -2.5(4)
C31E C3AH C34E C1SE 177.5(4)
C31E C3AH C37E C5QF -177.9(4)
C31E C6JK C1CK C0LV 0.1(6)
C32E C35E C38E C0WU 0.0(6)
C33E C4EN C4TO Br2 179.0(3)
C33E C4EN C4TO C2GK 0.6(6)
C33E C32E C35E N00E -1.6(4)
C33E C32E C35E C38E -179.6(4)
C34E N01E C6JK C1CK 177.8(4)
C34E N01E C6JK C31E -3.2(4)
C34E C3AH C31E C6JK 0.5(5)
C34E C3AH C31E C39E -179.5(4)
C34E C3AH C37E C5QF 1.8(6)
C35E N00E C0UA C12E 177.1(4)
C35E N00E C0UA C33E -1.9(4)
C35E N00E S1 O0AA 24.6(4)
C35E N00E S1 C01 -90.3(4)
C35E N00E S1 O2 155.4(3)
C35E C32E C33E C4EN 178.4(4)
C35E C32E C33E C0UA 0.5(5)
O36E N1MB C00 C03 -16.7(6)
O36E N1MB C00 C08 162.9(4)
C37E C3AH C31E C6JK -179.7(4)
C37E C3AH C31E C39E 0.3(8)
C37E C3AH C34E N01E 177.7(3)
C37E C3AH C34E C1SE -2.4(6)
C38E C0WU C8VK C7TK -0.4(6)
C38E C0WU O2AA C8ON -2.3(6)
S1 N00E C0UA C12E 6.7(6)
S1 N00E C0UA C33E -172.3(3)
S1 N00E C35E C32E 172.4(3)
S1 N00E C35E C38E -9.8(6)
S1 C01 C02 C06 -179.2(3)
O2AA C0WU C8VK C7TK -179.5(4)
O2AA C0WU C38E C35E 179.1(4)
O1 S00 N01E C6JK -153.5(3)
O1 S00 N01E C34E 41.7(3)
O1 S00 C8IQ C4UO 10.8(4)
O1 S00 C8IQ C4QQ -168.5(3)
